data_2016915
loop_
_publ_author_name
'Zhou, Zhengrong'
'Reynolds, Melissa M.'
'Kampf, Jeff W.'
'Meyerhoff, Mark E.'

_publ_section_title
;1,1'-Dimethoxy-3,3'-dimethyl-3,3'-(hexane-1,6-diyl)bis(triazen-2-ium-2-olate):
 a nitric oxide donor
;
_journal_coeditor_code FA3166
_journal_issue 1
_journal_name_full 'Acta Crystallographica Section C'
_journal_page_first o1
_journal_page_last o2
_journal_paper_doi 10.1107/S0108270108038420
_journal_volume 65
_journal_year 2009
_chemical_formula_iupac 'C10 H24 N6 O4'
_chemical_formula_moiety 'C10 H24 N6 O4'
_chemical_formula_sum 'C10 H24 N6 O4'
_chemical_formula_weight 292.35
_chemical_name_common
;
bis-O^2^-methylated dimethyl-1,6-hexanediamine diazeniumdiolate
;
_chemical_name_systematic
;
1,1'-Dimethoxy-3,3'-dimethyl-2,2'-dioxido-3,3'-(hexane-1,6-diyl)ditriazene-
2,2'-diium
;
_space_group_IT_number 14
_symmetry_cell_setting monoclinic
_symmetry_space_group_name_Hall '-P 2yn'
_symmetry_space_group_name_H-M 'P 1 21/n 1'
_atom_sites_solution_hydrogens geom
_atom_sites_solution_primary direct
_atom_sites_solution_secondary difmap
_cell_angle_alpha 90.00
_cell_angle_beta 100.942(2)
_cell_angle_gamma 90.00
_cell_formula_units_Z 2
_cell_length_a 6.7115(15)
_cell_length_b 9.4207(8)
_cell_length_c 12.1863(11)
_cell_measurement_reflns_used 9312
_cell_measurement_temperature 123(2)
_cell_measurement_theta_max 23.21
_cell_measurement_theta_min 2.75
_cell_volume 756.50(19)
_computing_cell_refinement 'CELL_NOW (Sheldrick, 2003)'
_computing_data_collection 'SMART (Bruker, 2001)'
_computing_data_reduction 'SHELXTL (Sheldrick, 2008)'
_computing_molecular_graphics 'SHELXTL (Sheldrick, 2008)'
_computing_publication_material 'SHELXTL (Sheldrick, 2008)'
_computing_structure_refinement 'SHELXTL (Sheldrick, 2008)'
_computing_structure_solution 'SHELXTL (Sheldrick, 2008)'
_diffrn_ambient_temperature 123(2)
_diffrn_measured_fraction_theta_full 0.997
_diffrn_measured_fraction_theta_max 0.997
_diffrn_measurement_device_type 'Bruker SMART CCD area-detector'
_diffrn_measurement_method '\p and \w'
_diffrn_radiation_monochromator graphite
_diffrn_radiation_source 'fine-focus sealed tube'
_diffrn_radiation_type MoK\a
_diffrn_radiation_wavelength 0.71073
_diffrn_reflns_av_R_equivalents 0.0402
_diffrn_reflns_av_sigmaI/netI 0.0161
_diffrn_reflns_limit_h_max 8
_diffrn_reflns_limit_h_min -8
_diffrn_reflns_limit_k_max 12
_diffrn_reflns_limit_k_min -12
_diffrn_reflns_limit_l_max 16
_diffrn_reflns_limit_l_min -16
_diffrn_reflns_number 4787
_diffrn_reflns_theta_full 28.37
_diffrn_reflns_theta_max 28.37
_diffrn_reflns_theta_min 2.75
_exptl_absorpt_coefficient_mu 0.100
_exptl_absorpt_correction_T_max 0.9726
_exptl_absorpt_correction_T_min 0.7738
_exptl_absorpt_correction_type multi-scan
_exptl_absorpt_process_details
;
(Blessing, 1995;
Sheldrick, 2003)
;
_exptl_crystal_colour colorless
_exptl_crystal_density_diffrn 1.283
_exptl_crystal_density_method 'not measured'
_exptl_crystal_description plate
_exptl_crystal_F_000 316
_exptl_crystal_size_max 0.40
_exptl_crystal_size_mid 0.36
_exptl_crystal_size_min 0.28
_refine_diff_density_max 0.270
_refine_diff_density_min -0.211
_refine_ls_extinction_method none
_refine_ls_goodness_of_fit_ref 1.102
_refine_ls_hydrogen_treatment constr
_refine_ls_matrix_type full
_refine_ls_number_parameters 94
_refine_ls_number_reflns 26771
_refine_ls_number_restraints 0
_refine_ls_restrained_S_all 1.102
_refine_ls_R_factor_all 0.0458
_refine_ls_R_factor_gt 0.0358
_refine_ls_shift/su_max 0.000
_refine_ls_shift/su_mean 0.000
_refine_ls_structure_factor_coef Fsqd
_refine_ls_weighting_details 'calc w=1/[\s^2^(Fo^2^)+(0.0638P)^2^+0.0947P] where P=(Fo^2^+2Fc^2^)/3'
_refine_ls_weighting_scheme calc
_refine_ls_wR_factor_gt 0.1124
_refine_ls_wR_factor_ref 0.1178
_reflns_number_gt 3020
_reflns_number_total 3692
_reflns_threshold_expression I>2\s(I)
_cod_data_source_file fa3166.cif
_cod_data_source_block II
_cod_original_sg_symbol_H-M P21/n
_cod_database_code 2016915
_cod_database_fobs_code 2016915

loop_
_symmetry_equiv_pos_as_xyz
'x, y, z'
'-x+1/2, y+1/2, -z+1/2'
'-x, -y, -z'
'x-1/2, -y-1/2, z-1/2'

loop_
_atom_site_type_symbol
_atom_site_label
_atom_site_fract_x
_atom_site_fract_y
_atom_site_fract_z
_atom_site_U_iso_or_equiv
_atom_site_adp_type
_atom_site_calc_flag
_atom_site_refinement_flags
_atom_site_occupancy
_atom_site_disorder_assembly
_atom_site_disorder_group
O O1 0.05858(14) 0.23790(10) 0.65786(8) 0.0283(3) Uani d . 1 . .
O O2 0.15601(14) 0.36791(11) 0.50092(7) 0.0271(3) Uani d . 1 . .
N N1 0.29373(17) 0.37900(12) 0.60161(9) 0.0238(3) Uani d . 1 . .
N N2 0.22394(17) 0.30293(12) 0.67301(9) 0.0214(3) Uani d . 1 . .
N N3 0.35658(17) 0.28574(12) 0.77613(9) 0.0233(3) Uani d . 1 . .
C C1 0.2283(2) 0.45615(16) 0.42034(11) 0.0283(3) Uani d . 1 . .
H H1A 0.2268 0.5557 0.4435 0.042 Uiso calc R 1 . .
H H1B 0.1402 0.4443 0.3470 0.042 Uiso calc R 1 . .
H H1C 0.3672 0.4285 0.4157 0.042 Uiso calc R 1 . .
C C2 0.5396(2) 0.37455(16) 0.78900(12) 0.0278(3) Uani d . 1 . .
H H2A 0.6207 0.3462 0.7337 0.042 Uiso calc R 1 . .
H H2B 0.6201 0.3623 0.8644 0.042 Uiso calc R 1 . .
H H2C 0.5002 0.4744 0.7775 0.042 Uiso calc R 1 . .
C C3 0.2467(2) 0.29045(14) 0.87047(11) 0.0239(3) Uani d . 1 . .
H H3A 0.3425 0.2646 0.9398 0.029 Uiso calc R 1 . .
H H3B 0.1384 0.2176 0.8578 0.029 Uiso calc R 1 . .
C C4 0.1514(2) 0.43294(14) 0.88837(11) 0.0258(3) Uani d . 1 . .
H H4A 0.0477 0.4567 0.8217 0.031 Uiso calc R 1 . .
H H4B 0.2571 0.5076 0.8975 0.031 Uiso calc R 1 . .
C C5 0.0529(2) 0.43051(14) 0.99119(11) 0.0234(3) Uani d . 1 . .
H H5A 0.1584 0.4107 1.0580 0.028 Uiso calc R 1 . .
H H5B -0.0474 0.3524 0.9834 0.028 Uiso calc R 1 . .

loop_
_atom_site_aniso_label
_atom_site_aniso_U_11
_atom_site_aniso_U_22
_atom_site_aniso_U_33
_atom_site_aniso_U_12
_atom_site_aniso_U_13
_atom_site_aniso_U_23
O1 0.0259(5) 0.0254(5) 0.0325(5) -0.0062(4) 0.0031(4) 0.0008(4)
O2 0.0278(5) 0.0307(6) 0.0213(5) -0.0038(4) 0.0013(4) 0.0005(4)
N1 0.0253(6) 0.0256(6) 0.0200(5) -0.0003(4) 0.0035(4) 0.0001(4)
N2 0.0228(5) 0.0185(5) 0.0231(6) 0.0013(4) 0.0045(4) -0.0008(4)
N3 0.0241(6) 0.0241(6) 0.0212(5) -0.0009(4) 0.0031(4) 0.0023(4)
C1 0.0329(7) 0.0294(7) 0.0230(7) 0.0011(6) 0.0062(6) 0.0022(5)
C2 0.0240(7) 0.0326(8) 0.0259(7) -0.0035(6) 0.0022(5) 0.0033(6)
C3 0.0277(7) 0.0225(6) 0.0221(6) -0.0009(5) 0.0065(5) 0.0037(5)
C4 0.0310(7) 0.0233(7) 0.0239(7) 0.0016(5) 0.0074(6) 0.0041(5)
C5 0.0258(7) 0.0227(7) 0.0217(6) -0.0016(5) 0.0043(5) 0.0022(5)

loop_
_atom_type_symbol
_atom_type_description
_atom_type_scat_dispersion_real
_atom_type_scat_dispersion_imag
_atom_type_scat_source
C C 0.0033 0.0016 'International Tables Vol C Tables 4.2.6.8 and 6.1.1.4'
H H 0.0000 0.0000 'International Tables Vol C Tables 4.2.6.8 and 6.1.1.4'
N N 0.0061 0.0033 'International Tables Vol C Tables 4.2.6.8 and 6.1.1.4'
O O 0.0106 0.0060 'International Tables Vol C Tables 4.2.6.8 and 6.1.1.4'

loop_
_geom_angle_atom_site_label_1
_geom_angle_atom_site_label_2
_geom_angle_atom_site_label_3
_geom_angle_site_symmetry_1
_geom_angle_site_symmetry_3
_geom_angle
_geom_angle_publ_flag
N1 O2 C1 . . 107.72(10) yes
N2 N1 O2 . . 106.79(10) yes
O1 N2 N1 . . 127.01(11) yes
O1 N2 N3 . . 118.01(11) yes
N1 N2 N3 . . 114.85(10) yes
N2 N3 C2 . . 113.88(10) yes
N2 N3 C3 . . 111.53(10) yes
C2 N3 C3 . . 115.45(11) yes
O2 C1 H1A . . 109.5 ?
O2 C1 H1B . . 109.5 ?
H1A C1 H1B . . 109.5 ?
O2 C1 H1C . . 109.5 ?
H1A C1 H1C . . 109.5 ?
H1B C1 H1C . . 109.5 ?
N3 C2 H2A . . 109.5 ?
N3 C2 H2B . . 109.5 ?
H2A C2 H2B . . 109.5 ?
N3 C2 H2C . . 109.5 ?
H2A C2 H2C . . 109.5 ?
H2B C2 H2C . . 109.5 ?
N3 C3 C4 . . 115.04(11) ?
N3 C3 H3A . . 108.5 ?
C4 C3 H3A . . 108.5 ?
N3 C3 H3B . . 108.5 ?
C4 C3 H3B . . 108.5 ?
H3A C3 H3B . . 107.5 ?
C3 C4 C5 . . 111.39(11) ?
C3 C4 H4A . . 109.4 ?
C5 C4 H4A . . 109.4 ?
C3 C4 H4B . . 109.4 ?
C5 C4 H4B . . 109.4 ?
H4A C4 H4B . . 108.0 ?
C4 C5 C5 . 3_567 112.92(14) ?
C4 C5 H5A . . 109.0 ?
C5 C5 H5A 3_567 . 109.0 ?
C4 C5 H5B . . 109.0 ?
C5 C5 H5B 3_567 . 109.0 ?
H5A C5 H5B . . 107.8 ?

loop_
_geom_bond_atom_site_label_1
_geom_bond_atom_site_label_2
_geom_bond_site_symmetry_2
_geom_bond_distance
_geom_bond_publ_flag
O2 N1 . 1.3930(13) yes
O2 C1 . 1.4393(16) yes
O1 N2 . 1.2503(15) yes
N1 N2 . 1.2825(16) yes
N2 N3 . 1.4047(15) yes
N3 C2 . 1.4700(17) yes
N3 C3 . 1.4795(17) yes
C1 H1A . 0.9800 ?
C1 H1B . 0.9800 ?
C1 H1C . 0.9800 ?
C2 H2A . 0.9800 ?
C2 H2B . 0.9800 ?
C2 H2C . 0.9800 ?
C3 C4 . 1.5205(19) ?
C3 H3A . 0.9900 ?
C3 H3B . 0.9900 ?
C4 C5 . 1.5237(18) ?
C4 H4A . 0.9900 ?
C4 H4B . 0.9900 ?
C5 C5 3_567 1.524(3) ?
C5 H5A . 0.9900 ?
C5 H5B . 0.9900 ?
